data_7209730
loop_
_publ_author_name
'Wang, Shuai-Hua'
'Zheng, Fa-Kun'
'Wu, Mei-Feng'
'Liu, Zhi-Fa'
'Chen, Jun'
'Guo, Guo-Cong'
'Wu, A-Qing'

_publ_section_title
;
 Hydrothermal syntheses, crystal structures and physical properties of a
 new family of energetic coordination polymers with nitrogen-rich ligand
 N-[2-(1H-tetrazol-5-yl)ethyl]glycine
;
_journal_issue 14
_journal_name_full CrystEngComm
_journal_page_first 2616
_journal_paper_doi 10.1039/c3ce27048c
_journal_volume 15
_journal_year 2013
_chemical_formula_moiety '[Cd(tzeg)(H2O)]n'
_chemical_formula_sum 'C5 H9 Cd N5 O3'
_chemical_formula_weight 299.57
_chemical_melting_point ?
_chemical_name_common '[Cd(tzeg)(H2O)]n'
_space_group_IT_number 15
_symmetry_cell_setting monoclinic
_symmetry_space_group_name_Hall '-C 2yc'
_symmetry_space_group_name_H-M 'C 1 2/c 1'
_atom_sites_solution_hydrogens geom
_atom_sites_solution_primary direct
_atom_sites_solution_secondary difmap
_audit_creation_method SHELXL-97
_cell_angle_alpha 90.00
_cell_angle_beta 120.575(19)
_cell_angle_gamma 90.00
_cell_formula_units_Z 8
_cell_length_a 18.904(5)
_cell_length_b 7.5712(15)
_cell_length_c 14.406(4)
_cell_measurement_reflns_used 2776
_cell_measurement_temperature 293(2)
_cell_measurement_theta_max 27.4662
_cell_measurement_theta_min 2.5029
_cell_volume 1775.2(8)
_computing_cell_refinement 'CrystalClear (Rigaku Inc., 2008)'
_computing_data_collection 'CrystalClear (Rigaku Inc., 2008)'
_computing_data_reduction 'CrystalClear (Rigaku Inc., 2008)'
_computing_publication_material 'SHELXL-97 (Sheldrick, 1997)'
_computing_structure_refinement 'SHELXL-97 (Sheldrick, 1997)'
_computing_structure_solution 'SHELXS-97 (Sheldrick, 1990)'
_diffrn_ambient_temperature 293(2)
_diffrn_detector_area_resol_mean 28.5714
_diffrn_measured_fraction_theta_full 1.000
_diffrn_measured_fraction_theta_max 1.000
_diffrn_measurement_method CCD_Profile_fitting
_diffrn_radiation_monochromator graphite
_diffrn_radiation_source 'fine-focus sealed tube'
_diffrn_radiation_type MoK\a
_diffrn_radiation_wavelength 0.71073
_diffrn_reflns_av_R_equivalents 0.0303
_diffrn_reflns_av_sigmaI/netI 0.0289
_diffrn_reflns_limit_h_max 24
_diffrn_reflns_limit_h_min -24
_diffrn_reflns_limit_k_max 9
_diffrn_reflns_limit_k_min -9
_diffrn_reflns_limit_l_max 18
_diffrn_reflns_limit_l_min -17
_diffrn_reflns_number 7343
_diffrn_reflns_theta_full 27.45
_diffrn_reflns_theta_max 27.45
_diffrn_reflns_theta_min 2.95
_exptl_absorpt_coefficient_mu 2.451
_exptl_absorpt_correction_T_max 1.0000
_exptl_absorpt_correction_T_min 0.6915
_exptl_absorpt_correction_type multi-scan
_exptl_absorpt_process_details 'Sphere (Rigaku CrystalClear)'
_exptl_crystal_colour yellow
_exptl_crystal_density_diffrn 2.242
_exptl_crystal_density_meas ?
_exptl_crystal_density_method 'not measured'
_exptl_crystal_description prism
_exptl_crystal_F_000 1168
_exptl_crystal_size_max 0.350
_exptl_crystal_size_mid 0.152
_exptl_crystal_size_min 0.126
_refine_diff_density_max 0.890
_refine_diff_density_min -0.685
_refine_diff_density_rms 0.081
_refine_ls_extinction_method none
_refine_ls_goodness_of_fit_ref 1.009
_refine_ls_hydrogen_treatment mixed
_refine_ls_matrix_type full
_refine_ls_number_parameters 133
_refine_ls_number_reflns 2027
_refine_ls_number_restraints 3
_refine_ls_restrained_S_all 1.009
_refine_ls_R_factor_all 0.0313
_refine_ls_R_factor_gt 0.0260
_refine_ls_shift/su_max 0.000
_refine_ls_shift/su_mean 0.000
_refine_ls_structure_factor_coef Fsqd
_refine_ls_weighting_details 'calc w=1/[\s^2^(Fo^2^)+(0.0397P)^2^+0.0000P] where P=(Fo^2^+2Fc^2^)/3'
_refine_ls_weighting_scheme calc
_refine_ls_wR_factor_gt 0.0643
_refine_ls_wR_factor_ref 0.0675
_reflns_number_gt 1823
_reflns_number_total 2027
_reflns_threshold_expression >2sigma(I)
_cod_data_source_file c3ce27048c.txt
_cod_data_source_block h
_cod_depositor_comments
;
The following automatic conversions were performed:

'_chemical_melting_point' value 'not measured' was changed to '?' -
the value is undefined or not
given.

'_exptl_absorpt_correction_type' value 'Multi-scan' changed
to 'multi-scan' according to
/home/saulius/struct/CIF-dictionaries/cif_core.dic dictionary named
'cif_core.dic' version 2.4.2 from 2011-04-26.

Automatic conversion script
Id: cif_fix_values 1891 2012-01-12 08:04:46Z andrius 

The following automatic conversions were performed:

'_exptl_crystal_density_meas' value 'not measured' was changed to '?'
- the value is perceived as not measured.

Automatic conversion script
Id: cif_fix_values 3008 2015-01-20 13:52:24Z robertas 
;
_cod_original_cell_volume 1775.2(7)
_cod_original_sg_symbol_H-M 'C 2/c'
_cod_database_code 7209730

loop_
_symmetry_equiv_pos_as_xyz
'x, y, z'
'-x, y, -z+1/2'
'x+1/2, y+1/2, z'
'-x+1/2, y+1/2, -z+1/2'
'-x, -y, -z'
'x, -y, z-1/2'
'-x+1/2, -y+1/2, -z'
'x+1/2, -y+1/2, z-1/2'

loop_
_atom_site_label
_atom_site_type_symbol
_atom_site_fract_x
_atom_site_fract_y
_atom_site_fract_z
_atom_site_U_iso_or_equiv
_atom_site_adp_type
_atom_site_occupancy
_atom_site_symmetry_multiplicity
_atom_site_calc_flag
_atom_site_refinement_flags
Cd1 Cd 0.278734(13) 0.18545(3) 0.148138(16) 0.03332(10) Uani 1 1 d .
N5 N 0.37695(14) 0.2567(3) 0.32377(18) 0.0284(5) Uani 1 1 d .
H5A H 0.3496 0.3144 0.3515 0.034 Uiso 1 1 calc R
O2 O 0.27775(13) -0.0339(3) 0.25731(16) 0.0426(5) Uani 1 1 d .
C1 C 0.37211(17) 0.5565(4) 0.1658(2) 0.0298(6) Uani 1 1 d .
N4 N 0.32287(15) 0.4303(3) 0.10049(19) 0.0326(5) Uani 1 1 d .
C3 C 0.44415(18) 0.3760(4) 0.3399(2) 0.0368(7) Uani 1 1 d .
H3A H 0.4749 0.3211 0.3104 0.044 Uiso 1 1 calc R
H3B H 0.4814 0.3930 0.4165 0.044 Uiso 1 1 calc R
C2 C 0.41261(18) 0.5555(4) 0.2863(2) 0.0371(7) Uani 1 1 d .
H2B H 0.3736 0.5990 0.3057 0.045 Uiso 1 1 calc R
H2C H 0.4585 0.6373 0.3155 0.045 Uiso 1 1 calc R
C4 C 0.40644(17) 0.0928(4) 0.3847(2) 0.0367(7) Uani 1 1 d .
H4A H 0.4304 0.1182 0.4609 0.044 Uiso 1 1 calc R
H4B H 0.4492 0.0434 0.3742 0.044 Uiso 1 1 calc R
C5 C 0.33837(17) -0.0422(4) 0.3509(2) 0.0318(6) Uani 1 1 d .
O1 O 0.34652(14) -0.1581(3) 0.41756(17) 0.0389(5) Uani 1 1 d .
N1 N 0.38076(18) 0.6853(3) 0.1093(2) 0.0383(6) Uani 1 1 d .
N3 N 0.30154(15) 0.4853(3) 0.00063(19) 0.0339(6) Uani 1 1 d .
N2 N 0.33592(17) 0.6378(3) 0.0057(2) 0.0404(6) Uani 1 1 d .
O1W O 0.39276(15) 0.0586(3) 0.13454(19) 0.0436(5) Uani 1 1 d D
H1WA H 0.389(2) 0.092(4) 0.0769(18) 0.065 Uiso 1 1 d D
H1WB H 0.400(2) -0.0503(15) 0.141(3) 0.065 Uiso 1 1 d D

loop_
_atom_site_aniso_label
_atom_site_aniso_U_11
_atom_site_aniso_U_22
_atom_site_aniso_U_33
_atom_site_aniso_U_23
_atom_site_aniso_U_13
_atom_site_aniso_U_12
Cd1 0.03886(15) 0.03056(15) 0.02379(13) 0.00086(8) 0.01100(10) -0.00874(8)
N5 0.0294(12) 0.0279(12) 0.0258(12) -0.0003(11) 0.0125(10) 0.0002(10)
O2 0.0410(12) 0.0450(13) 0.0314(11) 0.0052(10) 0.0109(10) -0.0122(10)
C1 0.0315(14) 0.0227(13) 0.0330(15) -0.0031(12) 0.0148(12) -0.0015(11)
N4 0.0415(14) 0.0260(12) 0.0271(12) -0.0018(10) 0.0153(11) -0.0071(10)
C3 0.0318(15) 0.0433(17) 0.0277(14) -0.0002(14) 0.0096(12) -0.0066(13)
C2 0.0412(17) 0.0332(16) 0.0320(15) -0.0064(14) 0.0151(13) -0.0110(13)
C4 0.0332(16) 0.0379(17) 0.0302(15) 0.0080(13) 0.0097(12) 0.0029(12)
C5 0.0353(16) 0.0295(15) 0.0310(15) 0.0000(12) 0.0172(13) 0.0017(12)
O1 0.0486(13) 0.0326(12) 0.0350(12) 0.0072(9) 0.0209(10) 0.0012(9)
N1 0.0463(16) 0.0291(14) 0.0357(14) -0.0006(11) 0.0181(13) -0.0095(10)
N3 0.0432(14) 0.0278(13) 0.0299(12) -0.0010(10) 0.0180(11) -0.0057(10)
N2 0.0509(16) 0.0323(13) 0.0349(14) -0.0002(12) 0.0195(13) -0.0092(12)
O1W 0.0542(14) 0.0331(12) 0.0463(14) -0.0049(11) 0.0276(12) -0.0046(11)

loop_
_atom_type_symbol
_atom_type_description
_atom_type_scat_dispersion_real
_atom_type_scat_dispersion_imag
_atom_type_scat_source
C C 0.0033 0.0016 'International Tables Vol C Tables 4.2.6.8 and 6.1.1.4'
H H 0.0000 0.0000 'International Tables Vol C Tables 4.2.6.8 and 6.1.1.4'
N N 0.0061 0.0033 'International Tables Vol C Tables 4.2.6.8 and 6.1.1.4'
O O 0.0106 0.0060 'International Tables Vol C Tables 4.2.6.8 and 6.1.1.4'
Cd Cd -0.8075 1.2024 'International Tables Vol C Tables 4.2.6.8 and 6.1.1.4'

loop_
_geom_angle_atom_site_label_1
_geom_angle_atom_site_label_2
_geom_angle_atom_site_label_3
_geom_angle
_geom_angle_site_symmetry_1
_geom_angle_site_symmetry_3
N4 Cd1 N3 110.30(8) . 7
N4 Cd1 O2 158.12(8) . .
N3 Cd1 O2 90.02(8) 7 .
N4 Cd1 N5 85.79(8) . .
N3 Cd1 N5 159.11(8) 7 .
O2 Cd1 N5 72.61(8) . .
N4 Cd1 O1 85.28(8) . 4
N3 Cd1 O1 81.76(8) 7 4
O2 Cd1 O1 106.29(8) . 4
N5 Cd1 O1 113.74(8) . 4
N4 Cd1 O1W 79.82(8) . .
N3 Cd1 O1W 84.01(9) 7 .
O2 Cd1 O1W 94.88(8) . .
N5 Cd1 O1W 85.98(8) . .
O1 Cd1 O1W 154.38(8) 4 .
C4 N5 C3 113.0(2) . .
C4 N5 Cd1 107.96(17) . .
C3 N5 Cd1 117.48(17) . .
C5 O2 Cd1 116.92(19) . .
N1 C1 N4 110.6(3) . .
N1 C1 C2 124.2(2) . .
N4 C1 C2 125.2(3) . .
C1 N4 N3 104.8(2) . .
C1 N4 Cd1 127.05(19) . .
N3 N4 Cd1 128.07(17) . .
N5 C3 C2 112.4(2) . .
C1 C2 C3 115.4(2) . .
N5 C4 C5 112.2(2) . .
O2 C5 O1 123.4(3) . .
O2 C5 C4 118.4(3) . .
O1 C5 C4 118.2(3) . .
C5 O1 Cd1 109.62(19) . 4_545
N2 N1 C1 106.3(2) . .
N2 N3 N4 110.0(2) . .
N2 N3 Cd1 128.6(2) . 7
N4 N3 Cd1 121.35(17) . 7
N3 N2 N1 108.3(2) . .

loop_
_geom_bond_atom_site_label_1
_geom_bond_atom_site_label_2
_geom_bond_distance
_geom_bond_site_symmetry_2
Cd1 N4 2.278(2) .
Cd1 N3 2.293(2) 7
Cd1 O2 2.294(2) .
Cd1 N5 2.315(2) .
Cd1 O1 2.372(2) 4
Cd1 O1W 2.457(2) .
N5 C4 1.457(4) .
N5 C3 1.478(4) .
O2 C5 1.250(3) .
C1 N1 1.332(4) .
C1 N4 1.332(3) .
C1 C2 1.499(4) .
N4 N3 1.347(3) .
C3 C2 1.526(4) .
C4 C5 1.517(4) .
C5 O1 1.252(3) .
O1 Cd1 2.372(2) 4_545
N1 N2 1.338(4) .
N3 N2 1.309(3) .
N3 Cd1 2.293(2) 7
